data_4348364
loop_
_publ_author_name
'Qi, Xiao-Lin'
'Ye, Jia-Wen'
'Lin, Rui-Biao'
'Liao, Pei-Qin'
'Liu, Si-Yang'
'He, Chun-Ting'
'Zhang, Jie-Peng'
'Chen, Xiao-Ming'

_publ_section_title
;
 Syntheses, structures and gas sorption properties of two coordination
 polymers with a unique type of supramolecular isomerism
;
_journal_issue 2
_journal_name_full 'Inorganic Chemistry Frontiers'
_journal_page_first 136
_journal_paper_doi 10.1039/C4QI00190G
_journal_volume 2
_journal_year 2015
_chemical_formula_moiety 'C12 H13 N5 O5 Zn2'
_chemical_formula_sum 'C12 H13 N5 O5 Zn2'
_chemical_formula_weight 438.01
_space_group_crystal_system orthorhombic
_space_group_IT_number 51
_space_group_name_Hall '-P 2a 2a'
_space_group_name_H-M_alt 'P m m a'
_atom_sites_solution_hydrogens mixed
_audit_creation_method SHELXL-2013
_audit_update_record
;
2014-10-29 deposited with the CCDC.
2014-12-05 downloaded from the CCDC.
;
_cell_angle_alpha 90
_cell_angle_beta 90
_cell_angle_gamma 90
_cell_formula_units_Z 2
_cell_length_a 14.214(3)
_cell_length_b 7.4339(16)
_cell_length_c 7.5208(16)
_cell_measurement_temperature 93(2)
_cell_volume 794.7(3)
_computing_structure_refinement 'SHELXL-2013 (Sheldrick, 2013)'
_diffrn_ambient_temperature 93(2)
_diffrn_measured_fraction_theta_full 0.991
_diffrn_measured_fraction_theta_max 0.991
_diffrn_measurement_device_type '/w scan'
_diffrn_radiation_type MoK\a
_diffrn_radiation_wavelength 0.71073
_diffrn_reflns_av_R_equivalents 0.0337
_diffrn_reflns_av_unetI/netI 0.0397
_diffrn_reflns_Laue_measured_fraction_full 0.991
_diffrn_reflns_Laue_measured_fraction_max 0.991
_diffrn_reflns_limit_h_max 8
_diffrn_reflns_limit_h_min -17
_diffrn_reflns_limit_k_max 6
_diffrn_reflns_limit_k_min -9
_diffrn_reflns_limit_l_max 9
_diffrn_reflns_limit_l_min -9
_diffrn_reflns_number 2801
_diffrn_reflns_point_group_measured_fraction_full 0.991
_diffrn_reflns_point_group_measured_fraction_max 0.991
_diffrn_reflns_theta_full 25.242
_diffrn_reflns_theta_max 25.990
_diffrn_reflns_theta_min 2.708
_diffrn_source CCD
_exptl_absorpt_coefficient_mu 3.052
_exptl_absorpt_correction_T_max 0.737
_exptl_absorpt_correction_T_min 0.700
_exptl_absorpt_correction_type multi-scan
_exptl_absorpt_process_details SADABS
_exptl_crystal_density_diffrn 1.831
_exptl_crystal_F_000 440
_exptl_crystal_size_max 0.300
_exptl_crystal_size_mid 0.100
_exptl_crystal_size_min 0.100
_refine_diff_density_max 0.472
_refine_diff_density_min -0.505
_refine_diff_density_rms 0.122
_refine_ls_extinction_method none
_refine_ls_goodness_of_fit_ref 1.086
_refine_ls_hydrogen_treatment constr
_refine_ls_matrix_type full
_refine_ls_number_parameters 131
_refine_ls_number_reflns 870
_refine_ls_number_restraints 64
_refine_ls_restrained_S_all 1.077
_refine_ls_R_factor_all 0.0441
_refine_ls_R_factor_gt 0.0364
_refine_ls_shift/su_max 0.000
_refine_ls_shift/su_mean 0.000
_refine_ls_structure_factor_coef Fsqd
_refine_ls_weighting_details
;
 w=1/[\s^2^(Fo^2^)+(0.0459P)^2^+1.4542P]
 where P=(Fo^2^+2Fc^2^)/3
;
_refine_ls_weighting_scheme calc
_refine_ls_wR_factor_gt 0.0906
_refine_ls_wR_factor_ref 0.0941
_reflns_Friedel_coverage 0.000
_reflns_number_gt 755
_reflns_number_total 870
_reflns_threshold_expression 'I > 2\s(I)'
_cod_data_source_file c4qi00190g2.cif
_cod_data_source_block 2
_cod_database_code 4348364
_shelx_space_group_comment
;
The symmetry employed for this shelxl refinement is uniquely defined
by the following loop, which should always be used as a source of
symmetry information in preference to the above space-group names.
They are only intended as comments.
;
_shelx_estimated_absorpt_t_min 0.461
_shelx_estimated_absorpt_t_max 0.750
_shelxl_version_number 2013-2

loop_
_space_group_symop_operation_xyz
'x, y, z'
'-x+1/2, -y, z'
'-x, y, -z'
'x+1/2, -y, -z'
'-x, -y, -z'
'x-1/2, y, -z'
'x, -y, z'
'-x-1/2, y, z'

loop_
_atom_site_label
_atom_site_type_symbol
_atom_site_fract_x
_atom_site_fract_y
_atom_site_fract_z
_atom_site_U_iso_or_equiv
_atom_site_adp_type
_atom_site_occupancy
_atom_site_site_symmetry_order
_atom_site_calc_flag
_atom_site_refinement_flags_posn
_atom_site_refinement_flags_adp
_atom_site_refinement_flags_occupancy
_atom_site_disorder_assembly
_atom_site_disorder_group
Zn1 Zn 0.38047(4) 0.0000 0.09300(7) 0.0185(2) Uani 1 2 d S T P . .
N1' N 0.2989(18) 0.0000 0.302(3) 0.030(6) Uani 0.340(14) 2 d DS TU P A 1
C1' C 0.3306(14) 0.0000 0.468(2) 0.036(5) Uani 0.340(14) 2 d DS TU P A 1
H1' H 0.3947 0.0000 0.5036 0.043 Uiso 0.340(14) 2 calc R U P A 1
C2' C 0.2500 0.0000 0.585(17) 0.04(4) Uani 0.340(14) 4 d S TU P A 1
C3' C 0.2500 0.0000 0.784(4) 0.036(7) Uani 0.340(14) 4 d S TU P A 1
O1' O 0.3243(17) 0.0000 0.858(4) 0.052(9) Uani 0.340(14) 2 d S TU P A 1
N1 N 0.2982(11) 0.0000 0.8808(19) 0.029(3) Uani 0.660(14) 2 d DS TU P A 2
C1 C 0.3274(6) 0.0000 0.7110(11) 0.024(2) Uani 0.660(14) 2 d DS TU P A 2
H1 H 0.3913 0.0000 0.6738 0.029 Uiso 0.660(14) 2 calc R U P A 2
C2 C 0.2500 0.0000 0.598(7) 0.020(12) Uani 0.660(14) 4 d S TU P A 2
C3 C 0.2500 0.0000 0.4044(15) 0.021(3) Uani 0.660(14) 4 d S TU P A 2
O1 O 0.3285(6) 0.0000 0.3301(13) 0.033(3) Uani 0.660(14) 2 d S TU P A 2
N2 N 0.4604(8) 0.7859(16) 0.0563(12) 0.023(3) Uiso 0.5 1 d . . P . .
C4 C 0.4382(5) 0.6123(10) 0.0891(9) 0.0231(16) Uani 0.5 1 d . . P . .
H4 H 0.3855 0.5729 0.1594 0.028 Uiso 0.5 1 d R U P . .
C5 C 0.5000 0.5000 0.0000 0.0227(17) Uani 1 4 d S T P A .
C6 C 0.5000 0.3007(17) 0.0000 0.024(2) Uani 0.5 2 d S T P . .
O2 O 0.4515(5) 0.2241(11) 0.1161(10) 0.0287(17) Uani 0.5 1 d . . P A .
O3 O 0.7500 0.5000 0.6803(10) 0.070(3) Uani 1 4 d S T P . .
C7 C 0.7804(8) 0.5000 0.522(2) 0.048(4) Uani 0.5 2 d DS T P . .
N3 N 0.7168(8) 0.5000 0.3920(15) 0.049(3) Uani 0.5 2 d DS T P . .
C8 C 0.6187(19) 0.436(12) 0.441(8) 0.08(2) Uani 0.25 1 d D . P . .
H8A H 0.6081 0.4246 0.5661 0.116 Uiso 0.25 1 d R U P . .
H8B H 0.5809 0.5327 0.3947 0.116 Uiso 0.25 1 d R U P . .
H8C H 0.6018 0.3261 0.3821 0.116 Uiso 0.25 1 d R U P . .
C9 C 0.7500 0.523(11) 0.2046(15) 0.040(12) Uani 0.5 2 d DS T P . .
H9A H 0.8175 0.5000 0.2017 0.060 Uiso 0.5 2 d R U P . .
H9B H 0.7268 0.3780 0.1454 0.060 Uiso 0.25 1 d R U P . .
H9C H 0.7268 0.5889 0.1454 0.060 Uiso 0.25 1 d R U P . .
C10 C 0.8817(14) 0.529(9) 0.466(6) 0.035(19) Uani 0.25 1 d D . P . .
H10A H 0.9189 0.5239 0.5725 0.052 Uiso 0.25 1 d R U P . .
H10B H 0.9053 0.4441 0.3813 0.052 Uiso 0.25 1 d R U P . .
H10C H 0.8851 0.6482 0.4168 0.052 Uiso 0.25 1 d R U P . .

loop_
_atom_site_aniso_label
_atom_site_aniso_U_11
_atom_site_aniso_U_22
_atom_site_aniso_U_33
_atom_site_aniso_U_23
_atom_site_aniso_U_13
_atom_site_aniso_U_12
Zn1 0.0128(3) 0.0276(4) 0.0151(3) 0.000 0.0006(2) 0.000
N1' 0.027(10) 0.040(8) 0.023(9) 0.000 -0.006(8) 0.000
C1' 0.033(8) 0.053(9) 0.022(8) 0.000 -0.009(6) 0.000
C2' 0.03(4) 0.04(4) 0.03(4) 0.000 0.000 0.000
C3' 0.035(10) 0.043(10) 0.030(10) 0.000 0.000 0.000
O1' 0.042(13) 0.077(11) 0.037(12) 0.000 -0.008(8) 0.000
N1 0.020(5) 0.052(6) 0.017(5) 0.000 -0.006(5) 0.000
C1 0.016(4) 0.039(5) 0.018(4) 0.000 -0.003(3) 0.000
C2 0.012(13) 0.038(16) 0.009(11) 0.000 0.000 0.000
C3 0.020(6) 0.038(6) 0.007(5) 0.000 0.000 0.000
O1 0.017(5) 0.066(5) 0.017(5) 0.000 -0.001(3) 0.000
C4 0.018(4) 0.033(5) 0.019(3) 0.002(3) -0.001(3) -0.002(3)
C5 0.012(4) 0.023(4) 0.033(4) 0.000 -0.002(3) 0.000
C6 0.025(6) 0.023(6) 0.024(6) 0.000 -0.017(5) 0.000
O2 0.023(4) 0.032(4) 0.032(5) 0.002(4) 0.001(3) -0.009(3)
O3 0.033(4) 0.139(8) 0.039(4) 0.000 0.000 0.000
C7 0.027(8) 0.084(11) 0.034(7) 0.000 0.005(5) 0.000
N3 0.029(7) 0.069(8) 0.048(8) 0.000 -0.003(5) 0.000
C8 0.06(3) 0.07(4) 0.10(3) -0.04(2) -0.04(2) 0.024(18)
C9 0.039(6) 0.04(4) 0.045(6) 0.001(8) 0.000 0.000
C10 0.013(11) 0.04(6) 0.049(11) 0.02(2) -0.005(9) 0.001(12)

loop_
_atom_type_symbol
_atom_type_description
_atom_type_scat_dispersion_real
_atom_type_scat_dispersion_imag
_atom_type_scat_source
C C 0.0033 0.0016 'International Tables Vol C Tables 4.2.6.8 and 6.1.1.4'
H H 0.0000 0.0000 'International Tables Vol C Tables 4.2.6.8 and 6.1.1.4'
N N 0.0061 0.0033 'International Tables Vol C Tables 4.2.6.8 and 6.1.1.4'
O O 0.0106 0.0060 'International Tables Vol C Tables 4.2.6.8 and 6.1.1.4'
Zn Zn 0.2839 1.4301 'International Tables Vol C Tables 4.2.6.8 and 6.1.1.4'

loop_
_geom_angle_atom_site_label_1
_geom_angle_atom_site_label_2
_geom_angle_atom_site_label_3
_geom_angle
_geom_angle_site_symmetry_1
_geom_angle_site_symmetry_3
O1' Zn1 N1' 119.3(9) 1_554 .
O1 Zn1 O2 96.6(3) . .
O1' Zn1 O2 107.1(4) 1_554 .
N1' Zn1 O2 103.6(4) . .
O1 Zn1 O2 96.6(3) . 7
O1' Zn1 O2 107.1(4) 1_554 7
N1' Zn1 O2 103.6(4) . 7
O2 Zn1 O2 116.8(5) . 7
O1 Zn1 N2 110.4(3) . 7_565
O1' Zn1 N2 96.3(5) 1_554 7_565
N1' Zn1 N2 117.0(4) . 7_565
O2 Zn1 N2 13.8(3) . 7_565
O2 Zn1 N2 113.7(3) 7 7_565
O1 Zn1 N2 110.4(3) . 1_545
O1' Zn1 N2 96.3(5) 1_554 1_545
N1' Zn1 N2 117.0(4) . 1_545
O2 Zn1 N2 113.7(3) . 1_545
O2 Zn1 N2 13.8(3) 7 1_545
N2 Zn1 N2 107.4(6) 7_565 1_545
O1 Zn1 N1 121.3(5) . 1_554
O2 Zn1 N1 112.1(3) . 1_554
O2 Zn1 N1 112.1(3) 7 1_554
N2 Zn1 N1 103.1(4) 7_565 1_554
N2 Zn1 N1 103.1(4) 1_545 1_554
C1' N1' N1' 109.8(14) . 2
C1' N1' Zn1 123.8(18) . .
N1' N1' Zn1 126.4(6) 2 .
N1' C1' C2' 108(4) . .
N1' C1' H1' 126.2 . .
C2' C1' H1' 126.2 . .
C1' C2' C1' 105(8) . 2
C1' C2' C3' 127(4) . .
C1' C2' C3' 127(4) 2 .
O1' C3' O1' 125(4) 2 .
O1' C3' C2' 117.7(18) 2 .
O1' C3' C2' 117.7(18) . .
C3' O1' Zn1 142(2) . 1_556
C1 N1 N1 108.0(7) . 2
C1 N1 Zn1 125.8(10) . 1_556
N1 N1 Zn1 126.2(4) 2 1_556
N1 C1 C2 109.8(19) . .
N1 C1 H1 125.1 . .
C2 C1 H1 125.1 . .
C1 C2 C1 105(4) . 2
C1 C2 C3 127.7(18) . .
C1 C2 C3 127.7(18) 2 .
O1 C3 O1 126.8(13) . 2
O1 C3 C2 116.6(7) . .
O1 C3 C2 116.6(7) 2 .
C3 O1 Zn1 139.1(8) . .
O2 N2 C6 118(3) 7_565 5_665
O2 N2 C4 67(2) 7_565 .
C6 N2 C4 64.8(8) 5_665 .
O2 N2 N2 142(3) 7_565 3_655
C6 N2 N2 42.4(8) 5_665 3_655
C4 N2 N2 107.2(6) . 3_655
O2 N2 O2 150(2) 7_565 5_665
C6 N2 O2 40.9(8) 5_665 5_665
C4 N2 O2 104.7(9) . 5_665
N2 N2 O2 9.3(6) 3_655 5_665
O2 N2 Zn1 81(2) 7_565 1_565
C6 N2 Zn1 160.9(9) 5_665 1_565
C4 N2 Zn1 127.6(8) . 1_565
N2 N2 Zn1 122.9(3) 3_655 1_565
O2 N2 Zn1 122.2(7) 5_665 1_565
O2 C4 C6 59.3(6) 7_565 5_665
O2 C4 N2 20.5(5) 7_565 .
C6 C4 N2 42.4(6) 5_665 .
O2 C4 C5 124.8(7) 7_565 .
C6 C4 C5 67.4(6) 5_665 .
N2 C4 C5 109.8(7) . .
O2 C4 C4 167.2(5) 7_565 7_565
C6 C4 C4 120.3(6) 5_665 7_565
N2 C4 C4 162.7(6) . 7_565
C5 C4 C4 52.9(3) . 7_565
O2 C4 H4 109.0 7_565 .
C6 C4 H4 167.3 5_665 .
N2 C4 H4 125.0 . .
C5 C4 H4 125.1 . .
C4 C4 H4 72.3 7_565 .
C4 C5 C4 74.2(6) . 7_565
C4 C5 C4 105.8(6) . 3_655
C4 C5 C4 180.0(5) 7_565 3_655
C4 C5 C4 180.0 . 5_665
C4 C5 C4 105.8(6) 7_565 5_665
C4 C5 C4 74.2(6) 3_655 5_665
C4 C5 C6 52.9(3) . 5_665
C4 C5 C6 127.1(3) 7_565 5_665
C4 C5 C6 52.9(3) 3_655 5_665
C4 C5 C6 127.1(3) 5_665 5_665
C4 C5 C6 127.1(3) . .
C4 C5 C6 52.9(3) 7_565 .
C4 C5 C6 127.1(3) 3_655 .
C4 C5 C6 52.9(3) 5_665 .
C6 C5 C6 180.0 5_665 .
N2 C6 N2 95.1(17) 7_565 5_665
N2 C6 O2 109.1(12) 7_565 3_655
N2 C6 O2 19.5(7) 5_665 3_655
N2 C6 O2 19.5(7) 7_565 .
N2 C6 O2 109.1(12) 5_665 .
O2 C6 O2 125.7(14) 3_655 .
N2 C6 C4 167.9(13) 7_565 5_665
N2 C6 C4 72.8(7) 5_665 5_665
O2 C6 C4 59.1(5) 3_655 5_665
O2 C6 C4 167.0(6) . 5_665
N2 C6 C4 72.8(7) 7_565 7_565
N2 C6 C4 167.9(13) 5_665 7_565
O2 C6 C4 167.0(6) 3_655 7_565
O2 C6 C4 59.1(5) . 7_565
C4 C6 C4 119.3(12) 5_665 7_565
N2 C6 C5 132.4(8) 7_565 .
N2 C6 C5 132.4(8) 5_665 .
O2 C6 C5 117.1(7) 3_655 .
O2 C6 C5 117.1(7) . .
C4 C6 C5 59.7(6) 5_665 .
C4 C6 C5 59.7(6) 7_565 .
N2 O2 C4 92(2) 7_565 7_565
N2 O2 C6 42(2) 7_565 .
C4 O2 C6 61.7(7) 7_565 .
N2 O2 N2 29(2) 7_565 5_665
C4 O2 N2 91.6(8) 7_565 5_665
C6 O2 N2 30.0(6) . 5_665
N2 O2 Zn1 85(2) 7_565 .
C4 O2 Zn1 137.6(6) 7_565 .
C6 O2 Zn1 127.7(8) . .
N2 O2 Zn1 105.1(7) 5_665 .
C7 O3 C7 39.8(12) . 2_665
C7 C7 N3 92.3(11) 2_665 2_665
C7 C7 O3 70.1(6) 2_665 .
N3 C7 O3 162.4(16) 2_665 .
C7 C7 N3 47.1(6) 2_665 .
N3 C7 N3 45.2(13) 2_665 .
O3 C7 N3 117.2(9) . .
C7 C7 C10 161.9(19) 2_665 .
N3 C7 C10 71.8(17) 2_665 .
O3 C7 C10 125.6(19) . .
N3 C7 C10 116.4(18) . .
C7 C7 C10 161.9(19) 2_665 7_565
N3 C7 C10 71.8(17) 2_665 7_565
O3 C7 C10 125.6(19) . 7_565
N3 C7 C10 116.4(18) . 7_565
C10 C7 C10 17(5) . 7_565
C7 C7 C8 152(3) 2_665 2_665
N3 C7 C8 66(2) 2_665 2_665
O3 C7 C8 131(2) . 2_665
N3 C7 C8 109(2) . 2_665
C10 C7 C8 11(4) . 2_665
C10 C7 C8 26(3) 7_565 2_665
C7 C7 C8 152(3) 2_665 8_755
N3 C7 C8 66(2) 2_665 8_755
O3 C7 C8 131(2) . 8_755
N3 C7 C8 109(2) . 8_755
C10 C7 C8 26(3) . 8_755
C10 C7 C8 11(4) 7_565 8_755
C8 C7 C8 34(6) 2_665 8_755
N3 N3 C7 87.7(11) 2_665 2_665
N3 N3 C7 47.1(6) 2_665 .
C7 N3 C7 40.6(12) 2_665 .
N3 N3 C9 71.6(5) 2_665 2_665
C7 N3 C9 158.2(16) 2_665 2_665
C7 N3 C9 118.4(9) . 2_665
N3 N3 C9 71.6(5) 2_665 .
C7 N3 C9 158.2(17) 2_665 .
C7 N3 C9 118.4(9) . .
C9 N3 C9 13(6) 2_665 .
N3 N3 C8 157(3) 2_665 .
C7 N3 C8 78(2) 2_665 .
C7 N3 C8 117(2) . .
C9 N3 C8 119(3) 2_665 .
C9 N3 C8 124(3) . .
N3 N3 C8 157(3) 2_665 7_565
C7 N3 C8 78(2) 2_665 7_565
C7 N3 C8 117(2) . 7_565
C9 N3 C8 124(3) 2_665 7_565
C9 N3 C8 119(3) . 7_565
C8 N3 C8 36(7) . 7_565
N3 N3 C10 156.9(18) 2_665 2_665
C7 N3 C10 70.8(17) 2_665 2_665
C7 N3 C10 110.9(19) . 2_665
C9 N3 C10 128(2) 2_665 2_665
C9 N3 C10 130.6(18) . 2_665
C8 N3 C10 12(5) . 2_665
C8 N3 C10 27(4) 7_565 2_665
N3 N3 C10 156.9(18) 2_665 8_755
C7 N3 C10 70.8(17) 2_665 8_755
C7 N3 C10 110.9(19) . 8_755
C9 N3 C10 130.6(18) 2_665 8_755
C9 N3 C10 128(2) . 8_755
C8 N3 C10 27(4) . 8_755
C8 N3 C10 12(5) 7_565 8_755
C10 N3 C10 16(5) 2_665 8_755
C10 C8 C10 21(10) 2_665 8_755
C10 C8 C8 37(10) 2_665 7_565
C10 C8 C8 16(7) 8_755 7_565
C10 C8 N3 85(6) 2_665 .
C10 C8 N3 77(3) 8_755 .
C8 C8 N3 72(3) 7_565 .
C10 C8 C7 64(8) 2_665 2_665
C10 C8 C7 68(4) 8_755 2_665
C8 C8 C7 73(3) 7_565 2_665
N3 C8 C7 35.9(8) . 2_665
C10 C8 H8A 58.5 2_665 .
C10 C8 H8A 79.7 8_755 .
C8 C8 H8A 95.2 7_565 .
N3 C8 H8A 114.1 . .
C7 C8 H8A 78.3 2_665 .
C10 C8 H8B 67.1 2_665 .
C10 C8 H8B 51.2 8_755 .
C8 C8 H8B 41.7 7_565 .
N3 C8 H8B 101.3 . .
C7 C8 H8B 114.2 2_665 .
H8A C8 H8B 109.5 . .
C10 C8 H8C 162.3 2_665 .
C10 C8 H8C 160.6 8_755 .
C8 C8 H8C 148.6 7_565 .
N3 C8 H8C 112.7 . .
C7 C8 H8C 129.7 2_665 .
H8A C8 H8C 109.5 . .
H8B C8 H8C 109.5 . .
C9 C9 N3 83(3) 2_665 2_665
C9 C9 N3 83(3) 2_665 .
N3 C9 N3 36.7(9) 2_665 .
C9 C9 H9A 79.7 2_665 .
N3 C9 H9A 72.0 2_665 .
N3 C9 H9A 108.1 . .
C9 C9 H9B 27.1 2_665 .
N3 C9 H9B 109.1 2_665 .
N3 C9 H9B 99.0 . .
H9A C9 H9B 95.8 . .
C9 C9 H9C 131.3 2_665 .
N3 C9 H9C 141.9 2_665 .
N3 C9 H9C 120.3 . .
H9A C9 H9C 123.0 . .
H9B C9 H9C 104.1 . .
C8 C10 C10 143(10) 2_665 7_565
C8 C10 C8 127(10) 2_665 8_755
C10 C10 C8 16(7) 7_565 8_755
C8 C10 C7 105(10) 2_665 .
C10 C10 C7 82(3) 7_565 .
C8 C10 C7 86(4) 8_755 .
C8 C10 N3 83(7) 2_665 2_665
C10 C10 N3 82(3) 7_565 2_665
C8 C10 N3 76(3) 8_755 2_665
C7 C10 N3 37.4(8) . 2_665
C8 C10 H10A 123.0 2_665 .
C10 C10 H10A 87.6 7_565 .
C8 C10 H10A 100.8 8_755 .
C7 C10 H10A 106.8 . .
N3 C10 H10A 143.7 2_665 .
C8 C10 H10B 97.6 2_665 .
C10 C10 H10B 48.7 7_565 .
C8 C10 H10B 35.7 8_755 .
C7 C10 H10B 114.8 . .
N3 C10 H10B 89.1 2_665 .
H10A C10 H10B 109.5 . .
C8 C10 H10C 14.7 2_665 .
C10 C10 H10C 157.1 7_565 .
C8 C10 H10C 141.6 8_755 .
C7 C10 H10C 106.6 . .
N3 C10 H10C 92.1 2_665 .
H10A C10 H10C 109.5 . .
H10B C10 H10C 109.5 . .

loop_
_geom_bond_atom_site_label_1
_geom_bond_atom_site_label_2
_geom_bond_distance
_geom_bond_site_symmetry_2
Zn1 O1 1.930(10) .
Zn1 O1' 1.94(3) 1_554
Zn1 N1' 1.95(3) .
Zn1 O2 1.956(8) .
Zn1 O2 1.956(8) 7
Zn1 N2 1.975(12) 7_565
Zn1 N2 1.975(12) 1_545
Zn1 N1 1.979(15) 1_554
N1' C1' 1.33(2) .
N1' N1' 1.39(5) 2
C1' C2' 1.44(8) .
C1' H1' 0.9500 .
C2' C1' 1.44(8) 2
C2' C3' 1.50(13) .
C3' O1' 1.19(3) 2
C3' O1' 1.19(3) .
O1' Zn1 1.94(3) 1_556
N1 C1 1.342(16) .
N1 N1 1.37(3) 2
N1 Zn1 1.979(15) 1_556
C1 C2 1.39(4) .
C1 H1 0.9500 .
C2 C1 1.39(4) 2
C2 C3 1.45(6) .
C3 O1 1.248(11) .
C3 O1 1.248(11) 2
N2 O2 0.473(11) 7_565
N2 C6 0.954(12) 5_665
N2 C4 1.351(14) .
N2 N2 1.41(2) 3_655
N2 O2 1.804(12) 5_665
N2 Zn1 1.975(12) 1_565
C4 O2 1.247(11) 7_565
C4 C6 1.280(9) 5_665
C4 C5 1.385(8) .
C4 C4 1.670(16) 7_565
C4 H4 0.9621 .
C5 C4 1.385(8) 7_565
C5 C4 1.385(8) 3_655
C5 C4 1.385(8) 5_665
C5 C6 1.481(12) 5_665
C5 C6 1.481(12) .
C6 N2 0.954(12) 7_565
C6 N2 0.954(12) 5_665
C6 O2 1.250(9) 3_655
C6 O2 1.250(9) .
C6 C4 1.280(9) 5_665
C6 C4 1.280(9) 7_565
O2 N2 0.473(11) 7_565
O2 C4 1.247(11) 7_565
O2 N2 1.804(12) 5_665
O3 C7 1.270(17) .
O3 C7 1.270(17) 2_665
C7 C7 0.86(2) 2_665
C7 N3 0.974(16) 2_665
C7 N3 1.328(15) .
C7 C10 1.51(2) .
C7 C10 1.51(2) 7_565
C7 C8 1.63(4) 2_665
C7 C8 1.63(4) 8_755
N3 N3 0.94(2) 2_665
N3 C7 0.974(16) 2_665
N3 C9 1.497(15) 2_665
N3 C9 1.497(15) .
N3 C8 1.52(2) .
N3 C8 1.52(2) 7_565
N3 C10 1.52(2) 2_665
N3 C10 1.52(2) 8_755
C8 C10 0.32(12) 2_665
C8 C10 0.72(10) 8_755
C8 C8 0.95(18) 7_565
C8 C7 1.63(4) 2_665
C8 H8A 0.9600 .
C8 H8B 0.9599 .
C8 H8C 0.9600 .
C9 C9 0.35(16) 2_665
C9 N3 1.497(15) 2_665
C9 H9A 0.9757 .
C9 H9B 1.2149 .
C9 H9C 0.7374 .
C10 C8 0.32(12) 2_665
C10 C10 0.44(13) 7_565
C10 C8 0.72(10) 8_755
C10 N3 1.52(2) 2_665
C10 H10A 0.9599 .
C10 H10B 0.9600 .
C10 H10C 0.9600 .
